data_4073767
loop_
_publ_author_name
'Liao, Chuang-Yi'
'Chan, Kai-Ting'
'Chang, Yu-Chuan'
'Chen, Chih-Yuan'
'Tu, Cheng-Yi'
'Hu, Ching-Han'
'Lee, Hon Man'

_publ_section_title
;
 Unexpected Solvent-Induced Cis/Trans Isomerization and Catalytic
 Application of a Bis-bidentate Nickel(II) Complex with N-Heterocyclic
 Carbene and Amido Functionalities
;
_journal_issue 24
_journal_name_full Organometallics
_journal_page_first 5826
_journal_paper_doi 10.1021/om700607m
_journal_volume 26
_journal_year 2007
_chemical_formula_moiety 'C36 H32 N6 Ni O2, 2(C H Cl3)'
_chemical_formula_sum 'C38 H34 Cl6 N6 Ni O2'
_chemical_formula_weight 878.12
_space_group_IT_number 14
_symmetry_cell_setting monoclinic
_symmetry_Int_Tables_number 14
_symmetry_space_group_name_Hall '-P 2yn'
_symmetry_space_group_name_H-M 'P 1 21/n 1'
_atom_sites_solution_hydrogens geom
_atom_sites_solution_primary direct
_atom_sites_solution_secondary difmap
_audit_creation_method SHELXL-97
_cell_angle_alpha 90.00
_cell_angle_beta 116.437(9)
_cell_angle_gamma 90.00
_cell_formula_units_Z 2
_cell_length_a 9.904(6)
_cell_length_b 23.413(13)
_cell_length_c 9.309(6)
_cell_measurement_temperature 150(2)
_cell_volume 1933(2)
_computing_cell_refinement 'SAINT v6.280a (Bruker, 2004)'
_computing_data_collection 'APEX2 v1.0-22 (Bruker, 2004)'
_computing_data_reduction 'SAINT v6.280a (Bruker, 2004)'
_computing_molecular_graphics 'SHELXTL 5.1'
_computing_publication_material 'SHELXTL 5.1'
_computing_structure_refinement 'SHELXTL 5.1'
_computing_structure_solution 'SHELXTL 5.1 (Sheldrick, 1998)'
_diffrn_ambient_temperature 150(2)
_diffrn_measured_fraction_theta_full 0.963
_diffrn_measured_fraction_theta_max 0.963
_diffrn_measurement_device_type 'Bruker SMART APEX II'
_diffrn_measurement_method \w
_diffrn_radiation_monochromator graphite
_diffrn_radiation_probe x-ray
_diffrn_radiation_type MoK\a
_diffrn_radiation_wavelength 0.71073
_diffrn_reflns_av_R_equivalents 0.1497
_diffrn_reflns_av_sigmaI/netI 0.1676
_diffrn_reflns_limit_h_max 12
_diffrn_reflns_limit_h_min -12
_diffrn_reflns_limit_k_max 22
_diffrn_reflns_limit_k_min -30
_diffrn_reflns_limit_l_max 12
_diffrn_reflns_limit_l_min -12
_diffrn_reflns_number 15495
_diffrn_reflns_theta_full 27.50
_diffrn_reflns_theta_max 27.50
_diffrn_reflns_theta_min 2.46
_diffrn_source 'fine-focus sealed tube'
_diffrn_standards_decay_% 0
_diffrn_standards_interval_count 0
_diffrn_standards_interval_time 0
_diffrn_standards_number 0
_exptl_absorpt_coefficient_mu 0.960
_exptl_absorpt_correction_T_max 0.9446
_exptl_absorpt_correction_T_min 0.8094
_exptl_absorpt_correction_type multi-scan
_exptl_absorpt_process_details 'SADABS 2.10 (Sheldrick, 2003)'
_exptl_crystal_colour yellow
_exptl_crystal_density_diffrn 1.509
_exptl_crystal_density_method 'not measured'
_exptl_crystal_description plate
_exptl_crystal_F_000 900
_exptl_crystal_size_max 0.23
_exptl_crystal_size_mid 0.22
_exptl_crystal_size_min 0.06
_refine_diff_density_max 0.832
_refine_diff_density_min -0.661
_refine_diff_density_rms 0.121
_refine_ls_extinction_coef 0.018(2)
_refine_ls_extinction_expression Fc^*^=kFc[1+0.001xFc^2^\l^3^/sin(2\q)]^-1/4^
_refine_ls_extinction_method SHELXL
_refine_ls_goodness_of_fit_ref 0.926
_refine_ls_hydrogen_treatment constr
_refine_ls_matrix_type full
_refine_ls_number_parameters 242
_refine_ls_number_reflns 4262
_refine_ls_number_restraints 0
_refine_ls_restrained_S_all 0.926
_refine_ls_R_factor_all 0.1559
_refine_ls_R_factor_gt 0.0625
_refine_ls_shift/su_max 0.000
_refine_ls_shift/su_mean 0.000
_refine_ls_structure_factor_coef Fsqd
_refine_ls_weighting_details 'calc w=1/[\s^2^(Fo^2^)+(0.0793P)^2^+0.0000P] where P=(Fo^2^+2Fc^2^)/3'
_refine_ls_weighting_scheme calc
_refine_ls_wR_factor_gt 0.1428
_refine_ls_wR_factor_ref 0.1691
_reflns_number_gt 1999
_reflns_number_total 4262
_reflns_threshold_expression I>2\s
_cod_data_source_file om700607m-file002.cif
_cod_data_source_block trans.2a
_cod_original_cell_volume 1932.8(19)
_cod_original_sg_symbol_H-M 'P 21/n'
_cod_database_code 4073767

loop_
_symmetry_equiv_pos_as_xyz
'x, y, z'
'-x+1/2, y+1/2, -z+1/2'
'-x, -y, -z'
'x-1/2, -y-1/2, z-1/2'

loop_
_atom_site_label
_atom_site_type_symbol
_atom_site_fract_x
_atom_site_fract_y
_atom_site_fract_z
_atom_site_U_iso_or_equiv
_atom_site_adp_type
_atom_site_occupancy
_atom_site_symmetry_multiplicity
_atom_site_calc_flag
_atom_site_refinement_flags
C1 C 0.0617(5) 0.0132(2) 0.2228(6) 0.0262(13) Uani 1 1 d .
C2 C 0.1096(5) 0.0413(2) 0.4727(5) 0.0322(14) Uani 1 1 d .
H2 H 0.0964 0.0586 0.5579 0.039 Uiso 1 1 calc R
C3 C 0.2317(6) 0.0124(2) 0.4851(5) 0.0320(14) Uani 1 1 d .
H3 H 0.3215 0.0053 0.5804 0.038 Uiso 1 1 calc R
C4 C -0.1416(5) 0.0693(2) 0.2495(6) 0.0332(14) Uani 1 1 d .
H4A H -0.1615 0.0797 0.3414 0.040 Uiso 1 1 calc R
H4B H -0.2206 0.0419 0.1818 0.040 Uiso 1 1 calc R
C5 C -0.1533(5) 0.1224(2) 0.1522(6) 0.0298(13) Uani 1 1 d .
C6 C -0.0314(6) 0.1581(2) 0.1819(7) 0.0397(15) Uani 1 1 d .
H6 H 0.0655 0.1485 0.2640 0.048 Uiso 1 1 calc R
C7 C -0.0500(7) 0.2075(2) 0.0928(7) 0.0494(18) Uani 1 1 d .
H7 H 0.0342 0.2312 0.1125 0.059 Uiso 1 1 calc R
C8 C -0.1912(7) 0.2221(3) -0.0246(7) 0.0505(18) Uani 1 1 d .
H8 H -0.2042 0.2559 -0.0858 0.061 Uiso 1 1 calc R
C9 C -0.3121(7) 0.1879(3) -0.0528(7) 0.060(2) Uani 1 1 d .
H9 H -0.4097 0.1985 -0.1315 0.072 Uiso 1 1 calc R
C10 C -0.2932(6) 0.1376(3) 0.0331(7) 0.0446(17) Uani 1 1 d .
H10 H -0.3774 0.1134 0.0098 0.054 Uiso 1 1 calc R
C11 C 0.3004(5) -0.0315(2) 0.2771(6) 0.0307(14) Uani 1 1 d .
H11A H 0.2580 -0.0686 0.2253 0.037 Uiso 1 1 calc R
H11B H 0.3983 -0.0391 0.3710 0.037 Uiso 1 1 calc R
C12 C 0.3249(5) 0.0070(2) 0.1586(5) 0.0289(13) Uani 1 1 d .
C13 C 0.2038(5) 0.0698(2) -0.0671(5) 0.0270(13) Uani 1 1 d .
C14 C 0.3148(5) 0.0747(2) -0.1198(5) 0.0313(13) Uani 1 1 d .
H14 H 0.3926 0.0469 -0.0885 0.038 Uiso 1 1 calc R
C15 C 0.3127(6) 0.1196(2) -0.2172(6) 0.0369(15) Uani 1 1 d .
H15A H 0.3884 0.1220 -0.2533 0.044 Uiso 1 1 calc R
C16 C 0.2012(7) 0.1612(2) -0.2629(6) 0.0425(17) Uani 1 1 d .
H16A H 0.2027 0.1927 -0.3264 0.051 Uiso 1 1 calc R
C17 C 0.0891(6) 0.1562(2) -0.2154(6) 0.0401(16) Uani 1 1 d .
H17 H 0.0111 0.1840 -0.2488 0.048 Uiso 1 1 calc R
C18 C 0.0882(5) 0.1110(2) -0.1189(6) 0.0311(13) Uani 1 1 d .
H18 H 0.0092 0.1080 -0.0878 0.037 Uiso 1 1 calc R
C19 C 0.5034(6) 0.1449(2) 0.3073(7) 0.0415(15) Uani 1 1 d .
H19 H 0.5153 0.1104 0.2505 0.050 Uiso 1 1 calc R
N1 N 0.0056(4) 0.04122(17) 0.3103(4) 0.0284(11) Uani 1 1 d .
N2 N 0.1996(4) -0.00514(17) 0.3292(4) 0.0266(10) Uani 1 1 d .
N3 N 0.1962(4) 0.02501(17) 0.0341(4) 0.0256(10) Uani 1 1 d .
O1 O 0.4572(4) 0.01936(15) 0.1847(4) 0.0334(9) Uani 1 1 d .
Ni1 Ni 0.0000 0.0000 0.0000 0.0258(3) Uani 1 2 d S
Cl2 Cl 0.39686(16) 0.12519(6) 0.40775(18) 0.0477(5) Uani 1 1 d .
Cl3 Cl 0.4107(2) 0.19770(6) 0.16326(18) 0.0577(6) Uani 1 1 d .
Cl4 Cl 0.68492(18) 0.16785(8) 0.4454(2) 0.0685(6) Uani 1 1 d .

loop_
_atom_site_aniso_label
_atom_site_aniso_U_11
_atom_site_aniso_U_22
_atom_site_aniso_U_33
_atom_site_aniso_U_23
_atom_site_aniso_U_13
_atom_site_aniso_U_12
C1 0.014(2) 0.033(3) 0.024(2) 0.004(2) 0.002(2) 0.000(2)
C2 0.023(3) 0.051(3) 0.016(2) -0.003(2) 0.003(2) -0.011(2)
C3 0.021(3) 0.046(3) 0.015(2) 0.003(2) -0.004(2) -0.006(2)
C4 0.022(3) 0.046(3) 0.030(3) -0.002(2) 0.010(2) -0.001(2)
C5 0.023(3) 0.035(3) 0.026(2) -0.001(2) 0.006(2) 0.000(2)
C6 0.028(3) 0.046(3) 0.040(3) -0.002(3) 0.010(3) -0.004(3)
C7 0.033(3) 0.043(3) 0.061(4) -0.005(3) 0.011(3) -0.008(3)
C8 0.048(4) 0.047(4) 0.047(3) 0.010(3) 0.013(3) -0.002(3)
C9 0.042(4) 0.063(4) 0.051(4) 0.020(3) -0.002(3) -0.002(3)
C10 0.020(3) 0.051(4) 0.046(3) 0.016(3) -0.001(2) -0.007(2)
C11 0.017(2) 0.041(3) 0.026(2) 0.007(2) 0.002(2) 0.002(2)
C12 0.020(2) 0.035(3) 0.024(2) -0.003(2) 0.003(2) 0.006(2)
C13 0.015(2) 0.038(3) 0.019(2) -0.004(2) -0.001(2) -0.005(2)
C14 0.018(3) 0.047(3) 0.021(2) -0.003(2) 0.001(2) -0.007(2)
C15 0.026(3) 0.052(4) 0.026(3) -0.005(2) 0.005(2) -0.013(3)
C16 0.042(4) 0.046(4) 0.027(3) 0.002(2) 0.004(3) -0.008(3)
C17 0.032(3) 0.036(3) 0.034(3) 0.002(2) -0.002(3) 0.001(3)
C18 0.020(3) 0.041(3) 0.026(2) 0.002(2) 0.005(2) -0.001(2)
C19 0.035(3) 0.043(3) 0.043(3) -0.007(3) 0.014(3) -0.003(3)
N1 0.016(2) 0.039(2) 0.0203(19) 0.0005(18) -0.0004(17) 0.0013(19)
N2 0.0158(19) 0.036(2) 0.0199(18) 0.0027(18) 0.0005(16) -0.0002(19)
N3 0.017(2) 0.038(2) 0.0167(18) 0.0052(17) 0.0025(16) 0.0032(18)
O1 0.0171(18) 0.047(2) 0.0278(18) 0.0004(15) 0.0029(15) -0.0013(15)
Ni1 0.0138(4) 0.0371(5) 0.0165(4) 0.0006(4) -0.0023(3) 0.0004(4)
Cl2 0.0375(8) 0.0531(9) 0.0505(8) 0.0079(7) 0.0178(7) 0.0050(7)
Cl3 0.0749(12) 0.0459(9) 0.0408(8) -0.0005(7) 0.0154(8) -0.0075(8)
Cl4 0.0344(9) 0.0951(14) 0.0658(11) -0.0291(10) 0.0133(8) -0.0136(9)

loop_
_atom_type_symbol
_atom_type_description
_atom_type_scat_dispersion_real
_atom_type_scat_dispersion_imag
_atom_type_scat_source
C C 0.0033 0.0016 'International Tables Vol C Tables 4.2.6.8 and 6.1.1.4'
H H 0.0000 0.0000 'International Tables Vol C Tables 4.2.6.8 and 6.1.1.4'
N N 0.0061 0.0033 'International Tables Vol C Tables 4.2.6.8 and 6.1.1.4'
O O 0.0106 0.0060 'International Tables Vol C Tables 4.2.6.8 and 6.1.1.4'
Cl Cl 0.1484 0.1585 'International Tables Vol C Tables 4.2.6.8 and 6.1.1.4'
Ni Ni 0.3393 1.1124 'International Tables Vol C Tables 4.2.6.8 and 6.1.1.4'

loop_
_geom_angle_atom_site_label_1
_geom_angle_atom_site_label_2
_geom_angle_atom_site_label_3
_geom_angle
_geom_angle_site_symmetry_1
_geom_angle_site_symmetry_3
N1 C1 N2 105.5(4) . .
N1 C1 Ni1 136.0(3) . .
N2 C1 Ni1 118.4(4) . .
C3 C2 N1 107.1(5) . .
C3 C2 H2 126.5 . .
N1 C2 H2 126.5 . .
C2 C3 N2 106.1(4) . .
C2 C3 H3 127.0 . .
N2 C3 H3 127.0 . .
N1 C4 C5 113.5(4) . .
N1 C4 H4A 108.9 . .
C5 C4 H4A 108.9 . .
N1 C4 H4B 108.9 . .
C5 C4 H4B 108.9 . .
H4A C4 H4B 107.7 . .
C10 C5 C6 118.6(5) . .
C10 C5 C4 118.3(5) . .
C6 C5 C4 123.1(4) . .
C7 C6 C5 120.6(5) . .
C7 C6 H6 119.7 . .
C5 C6 H6 119.7 . .
C8 C7 C6 119.9(6) . .
C8 C7 H7 120.0 . .
C6 C7 H7 120.0 . .
C9 C8 C7 119.9(6) . .
C9 C8 H8 120.1 . .
C7 C8 H8 120.1 . .
C8 C9 C10 120.4(5) . .
C8 C9 H9 119.8 . .
C10 C9 H9 119.8 . .
C5 C10 C9 120.7(5) . .
C5 C10 H10 119.7 . .
C9 C10 H10 119.7 . .
N2 C11 C12 110.5(4) . .
N2 C11 H11A 109.6 . .
C12 C11 H11A 109.6 . .
N2 C11 H11B 109.6 . .
C12 C11 H11B 109.6 . .
H11A C11 H11B 108.1 . .
O1 C12 N3 126.7(5) . .
O1 C12 C11 119.0(4) . .
N3 C12 C11 114.3(4) . .
C14 C13 C18 118.2(5) . .
C14 C13 N3 124.8(5) . .
C18 C13 N3 117.0(5) . .
C15 C14 C13 120.6(5) . .
C15 C14 H14 119.7 . .
C13 C14 H14 119.7 . .
C14 C15 C16 120.8(6) . .
C14 C15 H15A 119.6 . .
C16 C15 H15A 119.6 . .
C17 C16 C15 119.2(5) . .
C17 C16 H16A 120.4 . .
C15 C16 H16A 120.4 . .
C16 C17 C18 120.8(5) . .
C16 C17 H17 119.6 . .
C18 C17 H17 119.6 . .
C17 C18 C13 120.3(6) . .
C17 C18 H18 119.9 . .
C13 C18 H18 119.9 . .
Cl3 C19 Cl2 111.0(3) . .
Cl3 C19 Cl4 111.1(3) . .
Cl2 C19 Cl4 110.5(3) . .
Cl3 C19 H19 108.0 . .
Cl2 C19 H19 108.0 . .
Cl4 C19 H19 108.0 . .
C1 N1 C2 110.6(4) . .
C1 N1 C4 126.5(4) . .
C2 N1 C4 123.0(5) . .
C1 N2 C3 110.8(4) . .
C1 N2 C11 121.3(4) . .
C3 N2 C11 127.4(4) . .
C12 N3 C13 119.1(4) . .
C12 N3 Ni1 123.1(4) . .
C13 N3 Ni1 117.4(3) . .
C1 Ni1 C1 180.0 . 3
C1 Ni1 N3 87.70(19) . .
C1 Ni1 N3 92.30(19) 3 .
C1 Ni1 N3 92.29(19) . 3
C1 Ni1 N3 87.70(19) 3 3
N3 Ni1 N3 180.0 . 3

loop_
_geom_bond_atom_site_label_1
_geom_bond_atom_site_label_2
_geom_bond_distance
_geom_bond_site_symmetry_2
C1 N1 1.344(7) .
C1 N2 1.352(5) .
C1 Ni1 1.908(5) .
C2 C3 1.346(7) .
C2 N1 1.400(5) .
C2 H2 0.9500 .
C3 N2 1.402(6) .
C3 H3 0.9500 .
C4 N1 1.464(6) .
C4 C5 1.512(7) .
C4 H4A 0.9900 .
C4 H4B 0.9900 .
C5 C10 1.381(6) .
C5 C6 1.390(7) .
C6 C7 1.387(8) .
C6 H6 0.9500 .
C7 C8 1.381(8) .
C7 H7 0.9500 .
C8 C9 1.366(8) .
C8 H8 0.9500 .
C9 C10 1.388(8) .
C9 H9 0.9500 .
C10 H10 0.9500 .
C11 N2 1.430(7) .
C11 C12 1.526(7) .
C11 H11A 0.9900 .
C11 H11B 0.9900 .
C12 O1 1.256(6) .
C12 N3 1.353(5) .
C13 C14 1.394(7) .
C13 C18 1.408(7) .
C13 N3 1.434(6) .
C14 C15 1.382(7) .
C14 H14 0.9500 .
C15 C16 1.390(8) .
C15 H15A 0.9500 .
C16 C17 1.371(8) .
C16 H16A 0.9500 .
C17 C18 1.389(8) .
C17 H17 0.9500 .
C18 H18 0.9500 .
C19 Cl3 1.753(6) .
C19 Cl2 1.755(7) .
C19 Cl4 1.765(5) .
C19 H19 1.0000 .
N3 Ni1 1.916(4) .
Ni1 C1 1.908(5) 3
Ni1 N3 1.916(4) 3
